data_2015113
loop_
_publ_author_name
'Deng, Zhao-Peng'
'Gao, Shan'
'Huo, Li-Hua'
'Zhao, Hui'

_publ_section_title
;
 Poly[strontium(II)-\m~2~-aqua-\m~5~-4-carboxylatophenoxyacetato]
;
_journal_coeditor_code BG1021
_journal_issue 12
_journal_name_full 'Acta Crystallographica Section C'
_journal_page_first m523
_journal_page_last m525
_journal_paper_doi 10.1107/S0108270105034554
_journal_volume 61
_journal_year 2005
_chemical_formula_iupac '[Sr (C9 H6 O5) (H2 O)'
_chemical_formula_moiety 'C9 H8 O6 Sr'
_chemical_formula_sum 'C9 H8 O6 Sr'
_chemical_formula_weight 299.77
_chemical_name_systematic
;
Poly[strontium(II)-\m~2~-aqua-\m~5~-4-carboxylatophenoxyacetato]
;
_space_group_IT_number 61
_symmetry_cell_setting orthorhombic
_symmetry_space_group_name_Hall '-P 2ac 2ab'
_symmetry_space_group_name_H-M 'P b c a'
_atom_sites_solution_hydrogens geom
_atom_sites_solution_primary direct
_atom_sites_solution_secondary difmap
_cell_angle_alpha 90.00
_cell_angle_beta 90.00
_cell_angle_gamma 90.00
_cell_formula_units_Z 8
_cell_length_a 12.028(2)
_cell_length_b 7.4280(15)
_cell_length_c 22.062(4)
_cell_measurement_reflns_used 16445
_cell_measurement_temperature 295(2)
_cell_measurement_theta_max 27.46
_cell_measurement_theta_min 3.42
_cell_volume 1971.1(6)
_computing_cell_refinement RAPID-AUTO
_computing_data_collection 'RAPID-AUTO (Rigaku Corporation, 1998)'
_computing_data_reduction 'CrystalStructure (Rigaku/MSC, 2002)'
_computing_molecular_graphics 'ORTEPII (Johnson, 1976)'
_computing_publication_material SHELXL97
_computing_structure_refinement 'SHELXL97 (Sheldrick, 1997)'
_computing_structure_solution 'SHELXS97 (Sheldrick, 1997)'
_diffrn_ambient_temperature 295(2)
_diffrn_detector_area_resol_mean 10
_diffrn_measured_fraction_theta_full 0.999
_diffrn_measured_fraction_theta_max 0.999
_diffrn_measurement_device_type 'Rigaku R-AXIS RAPID'
_diffrn_measurement_method '\w scan'
_diffrn_radiation_monochromator graphite
_diffrn_radiation_source 'fine-focus sealed tube'
_diffrn_radiation_type MoK\a
_diffrn_radiation_wavelength 0.71073
_diffrn_reflns_av_R_equivalents 0.0586
_diffrn_reflns_av_sigmaI/netI 0.0266
_diffrn_reflns_limit_h_max 15
_diffrn_reflns_limit_h_min -15
_diffrn_reflns_limit_k_max 9
_diffrn_reflns_limit_k_min -9
_diffrn_reflns_limit_l_max 28
_diffrn_reflns_limit_l_min -28
_diffrn_reflns_number 17416
_diffrn_reflns_theta_full 27.48
_diffrn_reflns_theta_max 27.48
_diffrn_reflns_theta_min 3.35
_diffrn_standards_decay_% 0
_diffrn_standards_interval_count 0
_diffrn_standards_interval_time 0
_diffrn_standards_number 0
_exptl_absorpt_coefficient_mu 5.480
_exptl_absorpt_correction_T_max 0.363
_exptl_absorpt_correction_T_min 0.201
_exptl_absorpt_correction_type multi-scan
_exptl_absorpt_process_details '(ABSCOR; Higashi, 1995)'
_exptl_crystal_colour Colorless
_exptl_crystal_density_diffrn 2.020
_exptl_crystal_density_method 'not measured'
_exptl_crystal_description Prism
_exptl_crystal_F_000 1184
_exptl_crystal_size_max 0.35
_exptl_crystal_size_mid 0.26
_exptl_crystal_size_min 0.19
_refine_diff_density_max 0.490
_refine_diff_density_min -0.337
_refine_ls_extinction_method none
_refine_ls_goodness_of_fit_ref 1.043
_refine_ls_hydrogen_treatment mixed
_refine_ls_matrix_type full
_refine_ls_number_parameters 151
_refine_ls_number_reflns 2263
_refine_ls_number_restraints 3
_refine_ls_restrained_S_all 1.042
_refine_ls_R_factor_all 0.0409
_refine_ls_R_factor_gt 0.0285
_refine_ls_shift/su_max 0.001
_refine_ls_shift/su_mean 0.000
_refine_ls_structure_factor_coef Fsqd
_refine_ls_weighting_details 'calc w=1/[\s^2^(Fo^2^)+(0.0309P)^2^+1.3751P] where P=(Fo^2^+2Fc^2^)/3'
_refine_ls_weighting_scheme calc
_refine_ls_wR_factor_gt 0.0585
_refine_ls_wR_factor_ref 0.0625
_reflns_number_gt 1874
_reflns_number_total 2263
_reflns_threshold_expression I>2\s(I)
_cod_data_source_file bg1021.cif
_cod_data_source_block I
_cod_depositor_comments
;
The following automatic conversions were performed:
'_symmetry_cell_setting' value 'Orthorhombic' changed to 'orthorhombic'
according to '/home/saulius/struct/CIF-dictionaries/cif_core.dic'
dictionary named 'cif_core.dic' version 2.4.1 from 2010-06-29.

Automatic conversion script
Id: cif_fix_enum 1527 2010-12-29 10:47:43Z saulius 

The following automatic conversions were performed:

'_symmetry_cell_setting' value 'Orthorhombic' changed to
'orthorhombic' according to
/home/saulius/struct/CIF-dictionaries/cif_core.dic dictionary named
'cif_core.dic' version 2.4.1 from
2010-06-29.

'_exptl_absorpt_correction_type' value 'Multi-scan'
changed to 'multi-scan' according to
/home/saulius/struct/CIF-dictionaries/cif_core.dic dictionary named
'cif_core.dic' version 2.4.1 from 2010-06-29.

Automatic conversion script
Id: cif_fix_values 1715 2011-07-08 13:25:40Z adriana 
;
_cod_original_sg_symbol_H-M 'P bca'
_cod_database_code 2015113
_cod_database_fobs_code 2015113

loop_
_symmetry_equiv_pos_as_xyz
'x, y, z'
'-x+1/2, -y, z+1/2'
'-x, y+1/2, -z+1/2'
'x+1/2, -y+1/2, -z'
'-x, -y, -z'
'x-1/2, y, -z-1/2'
'x, -y-1/2, z-1/2'
'-x-1/2, y-1/2, z'

loop_
_atom_site_label
_atom_site_fract_x
_atom_site_fract_y
_atom_site_fract_z
_atom_site_U_iso_or_equiv
_atom_site_adp_type
_atom_site_calc_flag
_atom_site_refinement_flags
_atom_site_occupancy
_atom_site_disorder_assembly
_atom_site_disorder_group
_atom_site_type_symbol
Sr1 0.541419(18) 0.20534(3) 0.284183(10) 0.01783(8) Uani d . 1 . . Sr
O1W 0.36514(17) 0.3812(3) 0.30061(15) 0.0637(8) Uani d D 1 . . O
O1 0.59451(13) 0.5385(2) 0.28489(8) 0.0214(4) Uani d . 1 . . O
O2 0.75329(15) 0.6899(2) 0.29449(8) 0.0249(4) Uani d . 1 . . O
O3 0.61093(15) 0.3958(2) 0.39427(8) 0.0256(4) Uani d . 1 . . O
O4 0.48961(16) 0.0644(3) 0.65079(9) 0.0333(5) Uani d . 1 . . O
O5 0.62266(17) 0.2552(3) 0.67869(8) 0.0291(4) Uani d . 1 . . O
C1 0.67912(19) 0.5872(3) 0.31342(11) 0.0169(5) Uani d . 1 . . C
C2 0.6956(2) 0.5210(3) 0.37786(11) 0.0211(5) Uani d . 1 . . C
C3 0.6044(2) 0.3498(3) 0.45463(11) 0.0204(5) Uani d . 1 . . C
C4 0.5105(2) 0.2533(4) 0.47143(12) 0.0259(6) Uani d . 1 . . C
C5 0.4987(2) 0.1984(3) 0.53105(12) 0.0251(5) Uani d . 1 . . C
C6 0.5782(2) 0.2395(3) 0.57445(11) 0.0206(5) Uani d . 1 . . C
C7 0.6706(2) 0.3389(4) 0.55710(12) 0.0258(6) Uani d . 1 . . C
C8 0.6849(2) 0.3933(4) 0.49750(12) 0.0255(5) Uani d . 1 . . C
C9 0.5625(2) 0.1821(3) 0.63943(12) 0.0217(5) Uani d . 1 . . C
H1W1 0.352(3) 0.478(4) 0.3198(19) 0.066 Uiso d D 1 . . H
H1W2 0.306(2) 0.337(5) 0.2868(19) 0.066 Uiso d D 1 . . H
H2A 0.7678 0.4638 0.3814 0.025 Uiso calc R 1 . . H
H2B 0.6939 0.6226 0.4055 0.025 Uiso calc R 1 . . H
H4 0.4561 0.2259 0.4429 0.031 Uiso calc R 1 . . H
H5 0.4362 0.1326 0.5422 0.030 Uiso calc R 1 . . H
H7 0.7237 0.3694 0.5859 0.031 Uiso calc R 1 . . H
H8 0.7476 0.4584 0.4863 0.031 Uiso calc R 1 . . H

loop_
_atom_site_aniso_label
_atom_site_aniso_U_11
_atom_site_aniso_U_22
_atom_site_aniso_U_33
_atom_site_aniso_U_12
_atom_site_aniso_U_13
_atom_site_aniso_U_23
Sr1 0.01937(12) 0.01758(12) 0.01655(12) -0.00218(8) -0.00142(9) 0.00161(10)
O1W 0.0236(11) 0.0485(14) 0.119(3) 0.0026(10) -0.0094(13) -0.0453(16)
O1 0.0212(8) 0.0206(8) 0.0225(9) -0.0021(7) -0.0054(8) 0.0026(8)
O2 0.0212(8) 0.0303(9) 0.0232(9) -0.0070(7) 0.0010(7) 0.0069(8)
O3 0.0306(9) 0.0315(10) 0.0147(9) -0.0118(8) 0.0015(7) 0.0029(8)
O4 0.0410(11) 0.0334(10) 0.0253(11) -0.0082(9) 0.0035(9) 0.0101(9)
O5 0.0395(11) 0.0324(10) 0.0153(9) -0.0025(9) -0.0005(8) 0.0004(8)
C1 0.0177(11) 0.0176(10) 0.0155(11) 0.0028(9) 0.0024(9) -0.0019(10)
C2 0.0222(12) 0.0246(12) 0.0165(12) -0.0065(10) -0.0008(10) 0.0020(11)
C3 0.0248(13) 0.0224(11) 0.0141(11) 0.0002(10) 0.0047(10) 0.0001(10)
C4 0.0287(13) 0.0303(13) 0.0186(13) -0.0082(11) -0.0008(11) 0.0002(11)
C5 0.0298(13) 0.0257(12) 0.0199(13) -0.0068(11) 0.0062(11) 0.0017(12)
C6 0.0279(12) 0.0187(11) 0.0152(11) 0.0024(10) 0.0040(10) 0.0009(10)
C7 0.0259(13) 0.0337(14) 0.0178(12) -0.0028(11) -0.0024(10) 0.0008(11)
C8 0.0251(12) 0.0322(13) 0.0193(13) -0.0070(11) 0.0032(10) 0.0024(12)
C9 0.0263(13) 0.0212(12) 0.0175(12) 0.0040(10) 0.0041(10) 0.0013(10)

loop_
_atom_type_symbol
_atom_type_description
_atom_type_scat_dispersion_real
_atom_type_scat_dispersion_imag
_atom_type_scat_source
C C 0.0033 0.0016 'International Tables Vol C Tables 4.2.6.8 and 6.1.1.4'
H H 0.0000 0.0000 'International Tables Vol C Tables 4.2.6.8 and 6.1.1.4'
O O 0.0106 0.0060 'International Tables Vol C Tables 4.2.6.8 and 6.1.1.4'
Sr Sr -1.5307 3.2498 'International Tables Vol C Tables 4.2.6.8 and 6.1.1.4'

loop_
_geom_angle_atom_site_label_1
_geom_angle_atom_site_label_2
_geom_angle_atom_site_label_3
_geom_angle_site_symmetry_1
_geom_angle_site_symmetry_3
_geom_angle
_geom_angle_publ_flag
O1 Sr1 O1 3_645 . 129.27(4) no
O1 Sr1 O1W . 3_645 129.38(6) no
O1 Sr1 O1W 3_645 3_645 61.23(6) no
O1 Sr1 O3 3_645 . 155.54(5) no
O1 Sr1 O3 . . 57.08(5) no
O1W Sr1 O1 . . 72.96(7) no
O1W Sr1 O1 . 3_645 78.38(7) no
O1W Sr1 O1W . 3_645 139.37(4) no
O1W Sr1 O3 . . 82.56(7) no
O1W Sr1 O5 . 7_565 113.32(9) no
O2 Sr1 O1 8_755 3_645 131.96(6) no
O2 Sr1 O1 8_755 . 78.21(5) no
O2 Sr1 O1W 8_755 . 148.08(7) no
O2 Sr1 O1W 8_755 3_645 71.00(6) no
O2 Sr1 O3 8_755 . 70.29(5) no
O2 Sr1 O4 8_755 5_656 93.39(6) no
O2 Sr1 O5 8_755 7_565 72.94(6) no
O3 Sr1 O1W . 3_645 137.36(6) no
O4 Sr1 O1 5_656 . 144.32(6) no
O4 Sr1 O1 5_656 3_645 81.82(6) no
O4 Sr1 O1W 5_656 . 102.03(9) no
O4 Sr1 O1W 5_656 3_645 77.73(7) no
O4 Sr1 O3 5_656 . 87.36(6) no
O4 Sr1 O5 5_656 7_565 132.65(6) no
O5 Sr1 O1 7_565 3_645 75.87(6) no
O5 Sr1 O1 7_565 . 78.33(6) no
O5 Sr1 O1W 7_565 3_645 54.92(6) no
O5 Sr1 O3 7_565 . 126.38(6) no
Sr1 O1 Sr1 3_655 . 107.82(6) no
Sr1 O1W Sr1 . 3_655 90.59(8) no
Sr1 O1W H1W1 . . 132(3) no
Sr1 O1W H1W1 3_655 . 74(3) no
Sr1 O1W H1W2 3_655 . 112(3) no
Sr1 O1W H1W2 . . 117(3) no
Sr1 Sr1 Sr1 3_645 3_655 128.093(16) no
O1 C1 C2 . . 119.0(2) no
O1 Sr1 C1 3_645 . 147.39(6) no
O1 Sr1 C1 . . 19.05(5) no
O1 Sr1 C9 3_645 7_565 66.18(6) no
O1 Sr1 C9 . 7_565 75.06(6) no
O1 Sr1 Sr1 . 3_645 158.93(4) no
O1 Sr1 Sr1 . 3_655 36.09(4) no
O1 Sr1 Sr1 3_645 3_645 36.10(4) no
O1 Sr1 Sr1 3_645 3_655 93.66(4) no
O1W Sr1 C1 3_645 . 124.58(6) no
O1W Sr1 C1 . . 87.09(7) no
O1W Sr1 C9 3_645 7_565 66.75(6) no
O1W Sr1 C9 . 7_565 94.14(9) no
O1W Sr1 Sr1 . 3_645 108.43(5) no
O1W Sr1 Sr1 3_645 3_655 122.64(5) no
O1W Sr1 Sr1 3_645 3_645 37.54(4) no
O1W Sr1 Sr1 . 3_655 51.87(7) no
O2 C1 C2 . . 114.8(2) no
O2 C1 O1 . . 126.2(2) no
O2 C1 Sr1 . . 143.97(16) no
O2 Sr1 C1 8_755 . 61.91(6) no
O2 Sr1 C9 8_755 7_565 91.37(6) no
O2 Sr1 Sr1 8_755 3_645 103.41(4) no
O2 Sr1 Sr1 8_755 3_655 108.35(4) no
O3 C2 C1 . . 110.85(19) no
O3 C2 H2A . . 109.5 no
O3 C2 H2B . . 109.5 no
O3 C3 C4 . . 115.6(2) no
O3 C3 C8 . . 124.1(2) no
O3 Sr1 C1 . . 44.81(5) no
O3 Sr1 C9 . 7_565 130.94(5) no
O3 Sr1 Sr1 . 3_645 143.61(4) no
O3 Sr1 Sr1 . 3_655 86.41(4) no
O4 C9 C6 . . 118.1(2) no
O4 C9 Sr1 . 7_566 86.00(15) no
O4 Sr1 C1 5_656 . 130.12(6) no
O4 Sr1 C9 5_656 7_565 140.32(6) no
O4 Sr1 Sr1 5_656 3_655 153.75(5) no
O4 Sr1 Sr1 5_656 3_645 56.71(5) no
O5 C9 C6 . . 117.6(2) no
O5 C9 O4 . . 124.3(2) no
O5 Sr1 C1 7_565 . 83.59(6) no
O5 Sr1 C9 7_565 7_565 19.61(6) no
O5 Sr1 Sr1 7_565 3_655 69.79(4) no
O5 Sr1 Sr1 7_565 3_645 82.08(4) no
C1 C2 H2A . . 109.5 no
C1 C2 H2B . . 109.5 no
C1 O1 Sr1 . . 119.10(14) no
C1 O1 Sr1 . 3_655 132.93(15) no
C1 O2 Sr1 . 8_765 140.45(16) no
C1 Sr1 Sr1 . 3_645 162.11(4) no
C1 Sr1 Sr1 . 3_655 55.10(4) no
C2 C1 Sr1 . . 88.32(13) no
C2 O3 Sr1 . . 107.94(13) no
C3 C4 H4 . . 120.4 no
C3 C8 H8 . . 120.3 no
C3 O3 C2 . . 116.61(19) no
C3 O3 Sr1 . . 131.68(14) no
C4 C3 C8 . . 120.3(2) no
C4 C5 C6 . . 121.3(2) no
C4 C5 H5 . . 119.3 no
C5 C4 C3 . . 119.3(2) no
C5 C4 H4 . . 120.4 no
C5 C6 C9 . . 120.5(2) no
C6 C5 H5 . . 119.3 no
C6 C7 H7 . . 119.5 no
C6 C9 Sr1 . 7_566 148.80(16) no
C7 C6 C5 . . 118.6(2) no
C7 C6 C9 . . 120.9(2) no
C7 C8 C3 . . 119.4(2) no
C7 C8 H8 . . 120.3 no
C8 C7 C6 . . 121.1(2) no
C8 C7 H7 . . 119.5 no
C9 O4 Sr1 . 5_656 140.76(18) no
C9 O5 Sr1 . 7_566 117.47(16) no
C9 Sr1 C1 7_565 . 86.22(6) no
C9 Sr1 Sr1 7_565 3_655 55.89(4) no
C9 Sr1 Sr1 7_565 3_645 83.87(4) no
H1W1 O1W H1W2 . . 110.6(17) no
H2A C2 H2B . . 108.1 no

loop_
_geom_bond_atom_site_label_1
_geom_bond_atom_site_label_2
_geom_bond_site_symmetry_2
_geom_bond_distance
_geom_bond_publ_flag
Sr1 O1 3_645 2.5555(17) yes
Sr1 O1 . 2.5561(17) yes
Sr1 O2 8_755 2.4824(19) yes
Sr1 O3 . 2.9325(18) yes
Sr1 O4 5_656 2.4926(19) yes
Sr1 O5 7_565 2.5411(19) yes
Sr1 O1W . 2.517(2) yes
Sr1 O1W 3_645 3.249(3) yes
O1 C1 . 1.250(3) yes
O2 C1 . 1.246(3) yes
O4 C9 . 1.263(3) yes
O5 C9 . 1.253(3) yes
Sr1 C9 7_565 3.311(3) no
Sr1 C1 . 3.347(2) no
Sr1 Sr1 3_645 4.1306(7) no
Sr1 Sr1 3_655 4.1306(7) no
O1W Sr1 3_655 3.249(3) no
O1W H1W1 . 0.85(3) no
O1W H1W2 . 0.84(3) no
O1 Sr1 3_655 2.5555(17) no
O2 Sr1 8_765 2.4824(19) no
O3 C3 . 1.377(3) no
O3 C2 . 1.426(3) no
O4 Sr1 5_656 2.4926(19) no
O5 Sr1 7_566 2.5411(19) no
C1 C2 . 1.517(3) no
C2 H2A . 0.9700 no
C2 H2B . 0.9700 no
C3 C4 . 1.388(4) no
C3 C8 . 1.391(4) no
C4 C5 . 1.384(3) no
C4 H4 . 0.9300 no
C5 C6 . 1.388(4) no
C5 H5 . 0.9300 no
C6 C7 . 1.388(4) no
C6 C9 . 1.507(3) no
C7 C8 . 1.386(4) no
C7 H7 . 0.9300 no
C8 H8 . 0.9300 no
C9 Sr1 7_566 3.311(3) no

loop_
_geom_hbond_atom_site_label_D
_geom_hbond_atom_site_label_H
_geom_hbond_atom_site_label_A
_geom_hbond_site_symmetry_A
_geom_hbond_distance_DH
_geom_hbond_distance_HA
_geom_hbond_distance_DA
_geom_hbond_angle_DHA
_geom_hbond_publ_flag
O1W H1W1 O5 5_666 0.85(3) 2.01(3) 2.743(3) 145(4) yes
O1W H1W2 O2 3_645 0.84(3) 2.22(3) 2.907(3) 139(4) yes
O1W H1W2 O5 4_456 0.84(3) 2.43(3) 3.121(3) 140(4) yes

loop_
_geom_torsion_atom_site_label_1
_geom_torsion_atom_site_label_2
_geom_torsion_atom_site_label_3
_geom_torsion_atom_site_label_4
_geom_torsion_site_symmetry_1
_geom_torsion_site_symmetry_4
_geom_torsion
_geom_torsion_publ_flag
O2 Sr1 O1W Sr1 8_755 3_655 59.80(18) no
O4 Sr1 O1W Sr1 5_656 3_655 176.95(6) no
O5 Sr1 O1W Sr1 7_565 3_655 -35.25(8) no
O1 Sr1 O1W Sr1 3_645 3_655 -104.14(7) no
O1 Sr1 O1W Sr1 . 3_655 33.50(5) no
O3 Sr1 O1W Sr1 . 3_655 91.28(6) no
O1W Sr1 O1W Sr1 3_645 3_655 -97.95(11) no
C9 Sr1 O1W Sr1 7_565 3_655 -39.50(6) no
C1 Sr1 O1W Sr1 . 3_655 46.49(6) no
Sr1 Sr1 O1W Sr1 3_645 3_655 -124.41(4) no
O2 Sr1 O1 C1 8_755 . -29.65(17) no
O4 Sr1 O1 C1 5_656 . 49.6(2) no
O1W Sr1 O1 C1 . . 136.50(19) no
O5 Sr1 O1 C1 7_565 . -104.41(18) no
O1 Sr1 O1 C1 3_645 . -165.02(18) no
O3 Sr1 O1 C1 . . 44.38(16) no
O1W Sr1 O1 C1 3_645 . -82.66(18) no
C9 Sr1 O1 C1 7_565 . -124.29(18) no
Sr1 Sr1 O1 C1 3_645 . -126.37(16) no
Sr1 Sr1 O1 C1 3_655 . -176.0(2) no
O2 Sr1 O1 Sr1 8_755 3_655 146.37(7) no
O4 Sr1 O1 Sr1 5_656 3_655 -134.42(9) no
O1W Sr1 O1 Sr1 . 3_655 -47.48(9) no
O5 Sr1 O1 Sr1 7_565 3_655 71.60(7) no
O3 Sr1 O1 Sr1 . 3_655 -139.61(8) no
O1W Sr1 O1 Sr1 3_645 3_655 93.35(8) no
C9 Sr1 O1 Sr1 7_565 3_655 51.72(6) no
C1 Sr1 O1 Sr1 . 3_655 176.0(2) no
Sr1 Sr1 O1 Sr1 3_645 3_655 49.64(14) no
O2 Sr1 O3 C3 8_755 . -104.9(2) no
O4 Sr1 O3 C3 5_656 . -10.3(2) no
O1W Sr1 O3 C3 . . 92.2(2) no
O5 Sr1 O3 C3 7_565 . -154.27(19) no
O1 Sr1 O3 C3 3_645 . 53.2(3) no
O1 Sr1 O3 C3 . . 166.7(2) no
O1W Sr1 O3 C3 3_645 . -79.0(2) no
C9 Sr1 O3 C3 7_565 . -178.79(18) no
C1 Sr1 O3 C3 . . -174.5(2) no
Sr1 Sr1 O3 C3 3_645 . -18.9(2) no
Sr1 Sr1 O3 C3 3_655 . 144.2(2) no
O2 Sr1 O3 C2 8_755 . 51.85(15) no
O4 Sr1 O3 C2 5_656 . 146.41(15) no
O1W Sr1 O3 C2 . . -111.10(16) no
O5 Sr1 O3 C2 7_565 . 2.46(17) no
O1 Sr1 O3 C2 3_645 . -150.05(15) no
O1 Sr1 O3 C2 . . -36.61(14) no
O1W Sr1 O3 C2 3_645 . 77.77(16) no
C9 Sr1 O3 C2 7_565 . -22.06(18) no
C1 Sr1 O3 C2 . . -17.72(14) no
Sr1 Sr1 O3 C2 3_645 . 137.79(13) no
Sr1 Sr1 O3 C2 3_655 . -59.10(14) no
Sr1 O2 C1 O1 8_765 . -128.7(2) no
Sr1 O2 C1 C2 8_765 . 52.5(3) no
Sr1 O2 C1 Sr1 8_765 . -72.9(4) no
Sr1 O1 C1 O2 3_655 . -41.6(3) no
Sr1 O1 C1 O2 . . 133.2(2) no
Sr1 O1 C1 C2 3_655 . 137.12(18) no
Sr1 O1 C1 C2 . . -48.1(3) no
Sr1 O1 C1 Sr1 3_655 . -174.8(3) no
O2 Sr1 C1 O2 8_755 . 58.3(3) no
O4 Sr1 C1 O2 5_656 . 127.1(3) no
O1W Sr1 C1 O2 . . -129.6(3) no
O5 Sr1 C1 O2 7_565 . -15.7(3) no
O1 Sr1 C1 O2 3_645 . -66.6(3) no
O1 Sr1 C1 O2 . . -88.4(3) no
O3 Sr1 C1 O2 . . 148.0(3) no
O1W Sr1 C1 O2 3_645 . 23.0(3) no
C9 Sr1 C1 O2 7_565 . -35.2(3) no
Sr1 Sr1 C1 O2 3_645 . 21.2(4) no
Sr1 Sr1 C1 O2 3_655 . -85.5(3) no
O2 Sr1 C1 O1 8_755 . 146.71(19) no
O4 Sr1 C1 O1 5_656 . -144.52(16) no
O1W Sr1 C1 O1 . . -41.22(18) no
O5 Sr1 C1 O1 7_565 . 72.65(17) no
O1 Sr1 C1 O1 3_645 . 21.8(3) no
O3 Sr1 C1 O1 . . -123.59(19) no
O1W Sr1 C1 O1 3_645 . 111.40(17) no
C9 Sr1 C1 O1 7_565 . 53.13(17) no
Sr1 Sr1 C1 O1 3_645 . 109.57(18) no
Sr1 Sr1 C1 O1 3_655 . 2.86(15) no
O2 Sr1 C1 C2 8_755 . -73.91(14) no
O4 Sr1 C1 C2 5_656 . -5.14(16) no
O1W Sr1 C1 C2 . . 98.16(15) no
O5 Sr1 C1 C2 7_565 . -147.97(14) no
O1 Sr1 C1 C2 3_645 . 161.18(13) no
O1 Sr1 C1 C2 . . 139.4(2) no
O3 Sr1 C1 C2 . . 15.80(12) no
O1W Sr1 C1 C2 3_645 . -109.22(14) no
C9 Sr1 C1 C2 7_565 . -167.49(14) no
Sr1 Sr1 C1 C2 3_645 . -111.05(16) no
Sr1 Sr1 C1 C2 3_655 . 142.24(14) no
C3 O3 C2 C1 . . -168.8(2) no
Sr1 O3 C2 C1 . . 30.4(2) no
O2 C1 C2 O3 . . -176.3(2) no
O1 C1 C2 O3 . . 4.8(3) no
Sr1 C1 C2 O3 . . -24.97(18) no
C2 O3 C3 C4 . . 169.2(2) no
Sr1 O3 C3 C4 . . -35.6(3) no
C2 O3 C3 C8 . . -11.1(3) no
Sr1 O3 C3 C8 . . 144.1(2) no
O3 C3 C4 C5 . . 178.6(2) no
C8 C3 C4 C5 . . -1.1(4) no
C3 C4 C5 C6 . . 0.7(4) no
C4 C5 C6 C7 . . 0.4(4) no
C4 C5 C6 C9 . . 178.6(2) no
C5 C6 C7 C8 . . -1.3(4) no
C9 C6 C7 C8 . . -179.4(2) no
C6 C7 C8 C3 . . 0.9(4) no
O3 C3 C8 C7 . . -179.4(2) no
C4 C3 C8 C7 . . 0.3(4) no
Sr1 O5 C9 O4 7_566 . -30.9(3) no
Sr1 O5 C9 C6 7_566 . 148.83(17) no
Sr1 O4 C9 O5 5_656 . -40.1(4) no
Sr1 O4 C9 C6 5_656 . 140.2(2) no
Sr1 O4 C9 Sr1 5_656 7_566 -60.6(2) no
C7 C6 C9 O5 . . 13.6(4) no
C5 C6 C9 O5 . . -164.6(2) no
C7 C6 C9 O4 . . -166.7(2) no
C5 C6 C9 O4 . . 15.2(4) no
C7 C6 C9 Sr1 . 7_566 56.4(4) no
C5 C6 C9 Sr1 . 7_566 -121.7(3) no
